data_1541090
loop_
_publ_author_name
'Passmore, J.'
'Schatte, G.'
'Cameron, T.S.'
'Boyle, P.D.'
'Way, T.'

_publ_section_title
;
 The preparation and characterization of Se Cl3 Sb F6, improved syntheses
 of M Cl3 (As/Sb) F6 (M= S, se), and the x-ray crystal structure
 determination of Se Cl3 As F6 and a new phase of S Br3 Sb F6
;
_journal_name_full 'Canadian Journal of Chemistry'
_journal_page_first 1671
_journal_page_last 1681
_journal_volume 74
_journal_year 1996
_chemical_formula_sum 'As Cl3 F6 Se'
_chemical_name_systematic '(Se Cl3) (As F6)'
_space_group_IT_number 14
_symmetry_space_group_name_Hall '-P 2ybc'
_symmetry_space_group_name_H-M 'P 1 21/c 1'
_cell_angle_alpha 90
_cell_angle_beta 98.19
_cell_angle_gamma 90
_cell_formula_units_Z 4
_cell_length_a 7.678
_cell_length_b 9.38
_cell_length_c 11.92
_cell_volume 849.719
_citation_journal_id_ASTM CJCHAG
_cod_data_source_file Passmore_CJCHAG_1996_1765.cif
_cod_data_source_block As1Cl3F6Se1
_cod_original_cell_volume 849.7186
_cod_original_formula_sum 'As1 Cl3 F6 Se1'
_cod_database_code 1541090

loop_
_symmetry_equiv_pos_as_xyz
x,y,z
-x,y+1/2,-z+1/2
-x,-y,-z
x,-y-1/2,z-1/2

loop_
_atom_site_label
_atom_site_type_symbol
_atom_site_fract_x
_atom_site_fract_y
_atom_site_fract_z
_atom_site_occupancy
_atom_site_U_iso_or_equiv
F1 F-1 -0.2734 0.1013 -0.0445 1 0.0
F2 F-1 -0.1233 0.1978 -0.1934 1 0.0
Cl1 Cl-1 0.4021 0.3254 0.1067 1 0.0
Cl3 Cl-1 0.2188 0.1116 0.2608 1 0.0
As1 As+5 -0.18815 0.26175 -0.07122 1 0.0
F3 F-1 -0.1031 0.4238 -0.101 1 0.0
F5 F-1 0.0107 0.214 -0.0012 1 0.0
F4 F-1 -0.2404 0.3273 0.0514 1 0.0
Se1 Se+4 0.18612 0.31995 0.19695 1 0.0
Cl2 Cl-1 0.2867 0.4374 0.3405 1 0.0
F6 F-1 -0.3832 0.3154 -0.1418 1 0.0
